data_4346274
loop_
_publ_author_name
'Canaj, Angelos B.'
'Tzimopoulos, Demetrios I.'
'Siczek, Milosz'
'Lis, Tadeusz'
'Inglis, Ross'
'Milios, Constantinos J.'

_publ_section_title
;
 Enneanuclear [Ni6Ln3] Cages: [Ln(III)3] Triangles Capping [Ni(II)6]
 Trigonal Prisms Including a [Ni6Dy3] Single-Molecule Magnet.
;
_journal_issue 14
_journal_name_full 'Inorganic chemistry'
_journal_page_first 7089
_journal_page_last 7095
_journal_paper_doi 10.1021/acs.inorgchem.5b01149
_journal_volume 54
_journal_year 2015
_chemical_formula_moiety 'C90 H96 Dy3 N9 Ni6 O33, 2.7(C4 H10 O), 2(C2 H3 N), 2.4(H2 O)'
_chemical_formula_sum 'C104.8 H133.8 Dy3 N11 Ni6 O38.1'
_chemical_formula_weight 2996.98
_space_group_crystal_system triclinic
_space_group_IT_number 2
_space_group_name_Hall '-P 1'
_space_group_name_H-M_alt 'P -1'
_atom_sites_solution_hydrogens mixed
_audit_creation_method SHELXL-2014/7
_cell_angle_alpha 93.70(2)
_cell_angle_beta 91.76(2)
_cell_angle_gamma 94.76(2)
_cell_formula_units_Z 2
_cell_length_a 15.021(4)
_cell_length_b 15.270(5)
_cell_length_c 26.430(8)
_cell_measurement_temperature 80(2)
_cell_volume 6025(3)
_computing_cell_refinement 'CrysAlis PRO (Agilent, 2011)'
_computing_data_collection 'CrysAlis PRO (Agilent, 2011)'
_computing_data_reduction 'CrysAlis PRO (Agilent, 2011)'
_computing_structure_refinement 'SHELXL-2014/7 (Sheldrick, 2014)'
_computing_structure_solution 'SHELXS-97 (Sheldrick, 1990)'
_diffrn_ambient_temperature 80(2)
_diffrn_measured_fraction_theta_full 0.961
_diffrn_measured_fraction_theta_max 0.839
_diffrn_measurement_device_type
;
Xcalibur R kappa-geometry diffractometer with a Ruby CCD detector
;
_diffrn_measurement_method w/
_diffrn_radiation_type MoK\a
_diffrn_radiation_wavelength 0.71073
_diffrn_reflns_av_R_equivalents 0.0810
_diffrn_reflns_av_unetI/netI 0.2039
_diffrn_reflns_Laue_measured_fraction_full 0.961
_diffrn_reflns_Laue_measured_fraction_max 0.839
_diffrn_reflns_limit_h_max 20
_diffrn_reflns_limit_h_min -17
_diffrn_reflns_limit_k_max 20
_diffrn_reflns_limit_k_min -19
_diffrn_reflns_limit_l_max 34
_diffrn_reflns_limit_l_min -36
_diffrn_reflns_number 48423
_diffrn_reflns_point_group_measured_fraction_full 0.961
_diffrn_reflns_point_group_measured_fraction_max 0.839
_diffrn_reflns_theta_full 25.500
_diffrn_reflns_theta_max 29.432
_diffrn_reflns_theta_min 2.683
_exptl_absorpt_coefficient_mu 2.834
_exptl_absorpt_correction_T_max 0.912
_exptl_absorpt_correction_T_min 0.760
_exptl_absorpt_correction_type analytical
_exptl_absorpt_process_details
;
CrysAlis RED, Oxford Diffraction Ltd.,
Version 1.171.32.5
Analytical numeric absorption correction using a
multifaceted crystal model based on expressions
derived by R.C. Clark & J.S. Reid.
(Clark, R. C. & Reid, J. S. (1995). Acta Cryst. A51, 887-897)
;
_exptl_crystal_colour 'pale green'
_exptl_crystal_density_diffrn 1.652
_exptl_crystal_description plate
_exptl_crystal_F_000 3021
_exptl_crystal_size_max 0.120
_exptl_crystal_size_mid 0.100
_exptl_crystal_size_min 0.040
_refine_diff_density_max 1.361
_refine_diff_density_min -1.106
_refine_diff_density_rms 0.192
_refine_ls_extinction_method none
_refine_ls_goodness_of_fit_ref 1.051
_refine_ls_hydrogen_treatment constr
_refine_ls_matrix_type full
_refine_ls_number_parameters 1479
_refine_ls_number_reflns 27973
_refine_ls_number_restraints 70
_refine_ls_restrained_S_all 1.052
_refine_ls_R_factor_all 0.1862
_refine_ls_R_factor_gt 0.0872
_refine_ls_shift/su_max 0.001
_refine_ls_shift/su_mean 0.000
_refine_ls_structure_factor_coef Fsqd
_refine_ls_weighting_details 'w=1/[\s^2^(Fo^2^)+(0.0313P)^2^+1.8720P] where P=(Fo^2^+2Fc^2^)/3'
_refine_ls_weighting_scheme calc
_refine_ls_wR_factor_gt 0.1194
_refine_ls_wR_factor_ref 0.1477
_reflns_Friedel_coverage 0.000
_reflns_number_gt 14353
_reflns_number_total 27973
_reflns_threshold_expression 'I > 2\s(I)'
_cod_data_source_file ic5b01149_si_002.cif
_cod_data_source_block at2520a
_cod_original_formula_sum 'C104.80 H133.80 Dy3 N11 Ni6 O38.10'
_cod_database_code 4346274
_shelx_shelxl_version_number 2014/7
_shelx_space_group_comment
;
The symmetry employed for this shelxl refinement is uniquely defined
by the following loop, which should always be used as a source of
symmetry information in preference to the above space-group names.
They are only intended as comments.
;
_shelx_estimated_absorpt_t_min 0.727
_shelx_estimated_absorpt_t_max 0.895

loop_
_space_group_symop_operation_xyz
'x, y, z'
'-x, -y, -z'

loop_
_atom_site_label
_atom_site_type_symbol
_atom_site_fract_x
_atom_site_fract_y
_atom_site_fract_z
_atom_site_U_iso_or_equiv
_atom_site_adp_type
_atom_site_occupancy
_atom_site_site_symmetry_order
_atom_site_calc_flag
_atom_site_refinement_flags_posn
_atom_site_refinement_flags_adp
_atom_site_refinement_flags_occupancy
_atom_site_disorder_assembly
_atom_site_disorder_group
Dy1 Dy 0.53764(3) 0.46366(3) 0.31969(2) 0.02562(13) Uani 1 1 d . . . . .
Dy2 Dy 0.54354(3) 0.46532(3) 0.18169(2) 0.02270(13) Uani 1 1 d . . . . .
Dy3 Dy 0.37932(3) 0.58797(3) 0.25129(2) 0.02360(13) Uani 1 1 d . . . . .
Ni1 Ni 0.60795(8) 0.28652(8) 0.24796(5) 0.0285(3) Uani 1 1 d . . . . .
Ni2 Ni 0.73487(8) 0.43735(8) 0.25395(5) 0.0271(3) Uani 1 1 d . . . . .
Ni3 Ni 0.34059(8) 0.49929(9) 0.12516(5) 0.0247(3) Uani 1 1 d . . . . .
Ni4 Ni 0.45706(8) 0.65661(8) 0.13781(5) 0.0228(3) Uani 1 1 d . . . . .
Ni5 Ni 0.32634(8) 0.50495(9) 0.36664(5) 0.0287(3) Uani 1 1 d . . . . .
Ni6 Ni 0.45814(8) 0.65107(9) 0.37659(5) 0.0275(3) Uani 1 1 d . . . . .
O1 O 0.5091(4) 0.3703(4) 0.2473(2) 0.0279(17) Uani 1 1 d . . . . .
H1 H 0.4559 0.3445 0.2448 0.042 Uiso 1 1 calc R U . . .
O2 O 0.6294(4) 0.5138(4) 0.2542(2) 0.0230(16) Uani 1 1 d . . . . .
H2 H 0.6445 0.5695 0.2567 0.034 Uiso 1 1 calc R U . . .
O3 O 0.3907(4) 0.4652(4) 0.1932(2) 0.0243(16) Uani 1 1 d . . . . .
H3 H 0.3663 0.4164 0.2029 0.036 Uiso 1 1 calc R U . . .
O4 O 0.5058(4) 0.6113(4) 0.2034(2) 0.0214(16) Uani 1 1 d . . . . .
H4 H 0.5484 0.6452 0.2185 0.032 Uiso 1 1 calc R U . . .
O5 O 0.3821(4) 0.4673(4) 0.3007(3) 0.0276(17) Uani 1 1 d . . . . .
H5 H 0.3572 0.4191 0.2861 0.041 Uiso 1 1 calc R U . . .
O6 O 0.5044(4) 0.6068(4) 0.3092(2) 0.0270(17) Uani 1 1 d . . . . .
H6 H 0.5485 0.6399 0.2989 0.041 Uiso 1 1 calc R U . . .
O2A O 0.5396(4) 0.2054(4) 0.2917(3) 0.0304(18) Uani 1 1 d . . . . .
C1A C 0.4485(6) 0.1269(6) 0.2242(5) 0.031(3) Uani 1 1 d . . . . .
C2A C 0.4714(7) 0.1528(7) 0.2753(5) 0.036(3) Uani 1 1 d . . . . .
C3A C 0.4136(7) 0.1170(6) 0.3120(5) 0.040(3) Uani 1 1 d . . . . .
H3A H 0.4300 0.1306 0.3468 0.048 Uiso 1 1 calc R U . . .
C4A C 0.3378(7) 0.0655(7) 0.3010(5) 0.045(3) Uani 1 1 d . . . . .
H4A H 0.3014 0.0465 0.3276 0.054 Uiso 1 1 calc R U . . .
C5A C 0.2342(8) -0.0171(7) 0.2376(6) 0.053(4) Uani 1 1 d . . . . .
H5A H 0.1980 -0.0369 0.2642 0.064 Uiso 1 1 calc R U . . .
C6A C 0.2095(9) -0.0443(8) 0.1884(6) 0.065(4) Uani 1 1 d . . . . .
H6A H 0.1569 -0.0824 0.1809 0.078 Uiso 1 1 calc R U . . .
C7A C 0.2628(9) -0.0151(8) 0.1491(6) 0.068(4) Uani 1 1 d . . . . .
H7A H 0.2461 -0.0334 0.1149 0.082 Uiso 1 1 calc R U . . .
C8A C 0.3405(8) 0.0407(7) 0.1604(6) 0.057(4) Uani 1 1 d . . . . .
H8A H 0.3762 0.0600 0.1335 0.069 Uiso 1 1 calc R U . . .
C9A C 0.3669(7) 0.0691(7) 0.2112(5) 0.035(3) Uani 1 1 d . . . . .
C10A C 0.3114(7) 0.0390(7) 0.2499(6) 0.046(4) Uani 1 1 d . . . . .
C11A C 0.5026(7) 0.1553(7) 0.1824(5) 0.035(3) Uani 1 1 d . . . . .
H11A H 0.4873 0.1272 0.1499 0.042 Uiso 1 1 calc R U . . .
N1A N 0.5687(5) 0.2143(5) 0.1852(4) 0.032(2) Uani 1 1 d . . . . .
C12A C 0.6117(7) 0.2407(7) 0.1378(5) 0.036(3) Uani 1 1 d . . . . .
C13A C 0.6563(7) 0.1644(7) 0.1115(4) 0.039(3) Uani 1 1 d . . . . .
H13A H 0.6955 0.1392 0.1360 0.059 Uiso 1 1 calc R U . . .
H13B H 0.6918 0.1862 0.0837 0.059 Uiso 1 1 calc R U . . .
H13C H 0.6103 0.1190 0.0979 0.059 Uiso 1 1 calc R U . . .
C14A C 0.5433(6) 0.2710(6) 0.1009(4) 0.030(3) Uani 1 1 d . . . . .
H14G H 0.5730 0.2870 0.0695 0.036 Uiso 1 1 calc R U . . .
H14H H 0.4970 0.2221 0.0919 0.036 Uiso 1 1 calc R U . . .
O14A O 0.5023(4) 0.3443(4) 0.1219(3) 0.0291(18) Uani 1 1 d . . . . .
H14A H 0.4485 0.3455 0.1100 0.044 Uiso 1 1 calc R U . . .
C15A C 0.6839(6) 0.3160(6) 0.1527(4) 0.028(3) Uani 1 1 d . . . . .
H15A H 0.7406 0.2909 0.1615 0.033 Uiso 1 1 calc R U . . .
H15B H 0.6942 0.3523 0.1234 0.033 Uiso 1 1 calc R U . . .
O15A O 0.6586(4) 0.3698(4) 0.1944(3) 0.0272(17) Uani 1 1 d . . . . .
O2B O 0.8063(4) 0.5148(4) 0.2090(3) 0.0293(18) Uani 1 1 d . . . . .
C1B C 0.8890(6) 0.6065(7) 0.2765(4) 0.030(3) Uani 1 1 d . . . . .
C2B C 0.8588(6) 0.5851(6) 0.2255(4) 0.026(3) Uani 1 1 d . . . . .
C3B C 0.8887(6) 0.6425(7) 0.1878(4) 0.027(3) Uani 1 1 d . . . . .
H3B H 0.8711 0.6273 0.1533 0.033 Uiso 1 1 calc R U . . .
C4B C 0.9415(6) 0.7179(6) 0.1996(4) 0.028(3) Uani 1 1 d . . . . .
H4B H 0.9580 0.7550 0.1734 0.034 Uiso 1 1 calc R U . . .
C5B C 1.0252(7) 0.8219(7) 0.2623(5) 0.038(3) Uani 1 1 d . . . . .
H5B H 1.0413 0.8586 0.2358 0.046 Uiso 1 1 calc R U . . .
C6B C 1.0538(8) 0.8485(8) 0.3092(5) 0.059(4) Uani 1 1 d . . . . .
H6B H 1.0882 0.9031 0.3165 0.070 Uiso 1 1 calc R U . . .
C7B C 1.0309(9) 0.7922(9) 0.3473(5) 0.070(4) Uani 1 1 d . . . . .
H7B H 1.0508 0.8090 0.3813 0.084 Uiso 1 1 calc R U . . .
C8B C 0.9814(8) 0.7144(8) 0.3373(5) 0.056(4) Uani 1 1 d . . . . .
H8B H 0.9685 0.6782 0.3645 0.067 Uiso 1 1 calc R U . . .
C9B C 0.9478(7) 0.6849(7) 0.2876(4) 0.034(3) Uani 1 1 d . . . . .
C10B C 0.9723(6) 0.7425(6) 0.2493(4) 0.028(3) Uani 1 1 d . . . . .
C11B C 0.8617(7) 0.5535(7) 0.3167(4) 0.038(3) Uani 1 1 d . . . . .
H11B H 0.8909 0.5700 0.3487 0.046 Uiso 1 1 calc R U . . .
N1B N 0.8036(5) 0.4866(5) 0.3161(3) 0.026(2) Uani 1 1 d . . . . .
C12B C 0.7783(6) 0.4454(7) 0.3636(4) 0.035(3) Uani 1 1 d . . . . .
C13B C 0.8595(6) 0.4199(6) 0.3927(4) 0.035(3) Uani 1 1 d . . . . .
H13D H 0.8962 0.3864 0.3698 0.052 Uiso 1 1 calc R U . . .
H13E H 0.8402 0.3835 0.4203 0.052 Uiso 1 1 calc R U . . .
H13F H 0.8947 0.4731 0.4070 0.052 Uiso 1 1 calc R U . . .
C14B C 0.7319(6) 0.5124(7) 0.3988(4) 0.036(3) Uani 1 1 d . . . . .
H14I H 0.7190 0.4863 0.4314 0.044 Uiso 1 1 calc R U . . .
H14J H 0.7729 0.5663 0.4061 0.044 Uiso 1 1 calc R U . . .
O14B O 0.6511(4) 0.5353(4) 0.3758(2) 0.0274(17) Uani 1 1 d . . . . .
H14B H 0.6406 0.5886 0.3845 0.041 Uiso 1 1 calc R U . . .
C15B C 0.7177(6) 0.3619(7) 0.3476(4) 0.038(3) Uani 1 1 d . . . . .
H15C H 0.7553 0.3140 0.3375 0.046 Uiso 1 1 calc R U . . .
H15D H 0.6832 0.3435 0.3770 0.046 Uiso 1 1 calc R U . . .
O15B O 0.6576(4) 0.3742(4) 0.3068(3) 0.0250(17) Uani 1 1 d . . . . .
O2C O 0.3387(4) 0.3756(4) 0.0956(3) 0.0311(18) Uani 1 1 d . . . . .
C1C C 0.1837(7) 0.3300(8) 0.1092(4) 0.036(3) Uani 1 1 d . . . . .
C2C C 0.2702(7) 0.3164(7) 0.0928(4) 0.030(3) Uani 1 1 d . . . . .
C3C C 0.2868(7) 0.2335(7) 0.0719(4) 0.036(3) Uani 1 1 d . . . . .
H3C H 0.3454 0.2247 0.0612 0.044 Uiso 1 1 calc R U . . .
C4C C 0.2235(7) 0.1650(8) 0.0661(5) 0.046(3) Uani 1 1 d . . . . .
H4C H 0.2387 0.1099 0.0516 0.056 Uiso 1 1 calc R U . . .
C5C C 0.0672(9) 0.1007(10) 0.0754(6) 0.087(6) Uani 1 1 d . . . . .
H5C H 0.0808 0.0458 0.0598 0.105 Uiso 1 1 calc R U . . .
C6C C -0.0146(10) 0.1106(10) 0.0919(7) 0.101(6) Uani 1 1 d . . . . .
H6C H -0.0574 0.0610 0.0896 0.122 Uiso 1 1 calc R U . . .
C7C C -0.0394(8) 0.1899(9) 0.1123(6) 0.075(5) Uani 1 1 d . . . . .
H7C H -0.0990 0.1954 0.1223 0.090 Uiso 1 1 calc R U . . .
C8C C 0.0246(7) 0.2625(8) 0.1179(5) 0.054(4) Uani 1 1 d . . . . .
H8C H 0.0077 0.3170 0.1324 0.064 Uiso 1 1 calc R U . . .
C9C C 0.1135(8) 0.2569(9) 0.1027(5) 0.050(4) Uani 1 1 d . . . . .
C10C C 0.1351(9) 0.1741(9) 0.0813(5) 0.056(4) Uani 1 1 d . . . . .
C11C C 0.1601(6) 0.4125(7) 0.1306(4) 0.031(3) Uani 1 1 d . . . . .
H11C H 0.0996 0.4151 0.1397 0.037 Uiso 1 1 calc R U . . .
N1C N 0.2122(5) 0.4847(6) 0.1389(3) 0.027(2) Uani 1 1 d . . . . .
C12C C 0.1754(6) 0.5667(8) 0.1612(4) 0.033(3) Uani 1 1 d . . . . .
C13C C 0.0927(6) 0.5883(7) 0.1290(4) 0.038(3) Uani 1 1 d . . . . .
H13G H 0.1062 0.5836 0.0929 0.057 Uiso 1 1 calc R U . . .
H13H H 0.0781 0.6484 0.1386 0.057 Uiso 1 1 calc R U . . .
H13I H 0.0417 0.5466 0.1352 0.057 Uiso 1 1 calc R U . . .
C14C C 0.1464(6) 0.5562(7) 0.2151(4) 0.034(3) Uani 1 1 d . . . . .
H14K H 0.1147 0.6077 0.2268 0.041 Uiso 1 1 calc R U . . .
H14L H 0.1043 0.5029 0.2158 0.041 Uiso 1 1 calc R U . . .
O14C O 0.2222(4) 0.5488(4) 0.2491(3) 0.0317(18) Uani 1 1 d . . . . .
H14C H 0.2063 0.5232 0.2759 0.047 Uiso 1 1 calc R U . . .
C15C C 0.2478(6) 0.6437(7) 0.1573(4) 0.029(3) Uani 1 1 d . . . . .
H15E H 0.2455 0.6644 0.1226 0.035 Uiso 1 1 calc R U . . .
H15F H 0.2353 0.6932 0.1814 0.035 Uiso 1 1 calc R U . . .
O15C O 0.3350(4) 0.6179(4) 0.1685(2) 0.0235(16) Uani 1 1 d . . . . .
O2D O 0.4631(4) 0.7804(4) 0.1676(2) 0.0243(16) Uani 1 1 d . . . . .
C1D C 0.6189(6) 0.8182(6) 0.1504(4) 0.025(2) Uani 1 1 d . . . . .
C2D C 0.5362(6) 0.8329(6) 0.1734(4) 0.022(2) Uani 1 1 d . . . . .
C3D C 0.5318(7) 0.9112(7) 0.2051(4) 0.036(3) Uani 1 1 d . . . . .
H3D H 0.4767 0.9223 0.2199 0.044 Uiso 1 1 calc R U . . .
C4D C 0.6036(7) 0.9705(7) 0.2150(4) 0.033(3) Uani 1 1 d . . . . .
H4D H 0.5972 1.0224 0.2360 0.040 Uiso 1 1 calc R U . . .
C5D C 0.7632(8) 1.0164(7) 0.2072(5) 0.042(3) Uani 1 1 d . . . . .
H5D H 0.7564 1.0668 0.2293 0.051 Uiso 1 1 calc R U . . .
C6D C 0.8451(7) 1.0039(7) 0.1886(5) 0.050(4) Uani 1 1 d . . . . .
H6D H 0.8949 1.0451 0.1975 0.060 Uiso 1 1 calc R U . . .
C7D C 0.8544(8) 0.9303(8) 0.1566(5) 0.055(4) Uani 1 1 d . . . . .
H7D H 0.9110 0.9221 0.1429 0.065 Uiso 1 1 calc R U . . .
C8D C 0.7840(7) 0.8688(7) 0.1443(5) 0.043(3) Uani 1 1 d . . . . .
H8D H 0.7935 0.8176 0.1235 0.052 Uiso 1 1 calc R U . . .
C9D C 0.6956(7) 0.8807(7) 0.1624(4) 0.033(3) Uani 1 1 d . . . . .
C10D C 0.6886(7) 0.9565(7) 0.1946(4) 0.033(3) Uani 1 1 d . . . . .
C11D C 0.6297(6) 0.7428(6) 0.1168(4) 0.028(3) Uani 1 1 d . . . . .
H11D H 0.6849 0.7427 0.1003 0.033 Uiso 1 1 calc R U . . .
N1D N 0.5743(5) 0.6759(5) 0.1064(3) 0.024(2) Uani 1 1 d . . . . .
C12D C 0.6018(6) 0.6033(6) 0.0728(4) 0.022(2) Uani 1 1 d . . . . .
C13D C 0.6217(6) 0.6328(6) 0.0193(4) 0.032(3) Uani 1 1 d . . . . .
H13J H 0.5715 0.6632 0.0064 0.048 Uiso 1 1 calc R U . . .
H13K H 0.6298 0.5811 -0.0035 0.048 Uiso 1 1 calc R U . . .
H13L H 0.6763 0.6729 0.0209 0.048 Uiso 1 1 calc R U . . .
C14D C 0.6861(6) 0.5641(6) 0.0923(4) 0.024(2) Uani 1 1 d . . . . .
H14M H 0.7015 0.5159 0.0682 0.029 Uiso 1 1 calc R U . . .
H14N H 0.7369 0.6100 0.0952 0.029 Uiso 1 1 calc R U . . .
O14D O 0.6699(4) 0.5309(4) 0.1409(2) 0.0238(16) Uani 1 1 d . . . . .
H14D H 0.7174 0.5357 0.1602 0.036 Uiso 1 1 calc R U . . .
C15D C 0.5204(6) 0.5331(6) 0.0670(4) 0.026(2) Uani 1 1 d . . . . .
H15G H 0.4784 0.5493 0.0402 0.031 Uiso 1 1 calc R U . . .
H15H H 0.5413 0.4752 0.0562 0.031 Uiso 1 1 calc R U . . .
O15D O 0.4752(4) 0.5259(4) 0.1126(2) 0.0205(15) Uani 1 1 d . . . . .
O2E O 0.2027(4) 0.4746(5) 0.3394(3) 0.0329(18) Uani 1 1 d . . . . .
C1E C 0.1868(6) 0.3230(7) 0.3638(4) 0.034(3) Uani 1 1 d . . . . .
C2E C 0.1593(6) 0.3948(7) 0.3391(4) 0.030(3) Uani 1 1 d . . . . .
C3E C 0.0738(6) 0.3867(7) 0.3131(4) 0.034(3) Uani 1 1 d . . . . .
H3E H 0.0523 0.4365 0.2985 0.041 Uiso 1 1 calc R U . . .
C4E C 0.0227(7) 0.3077(8) 0.3090(4) 0.042(3) Uani 1 1 d . . . . .
H4E H -0.0322 0.3030 0.2897 0.050 Uiso 1 1 calc R U . . .
C5E C -0.0049(7) 0.1506(8) 0.3288(5) 0.057(4) Uani 1 1 d . . . . .
H5E H -0.0611 0.1471 0.3109 0.068 Uiso 1 1 calc R U . . .
C6E C 0.0203(8) 0.0793(8) 0.3491(6) 0.064(4) Uani 1 1 d . . . . .
H6E H -0.0162 0.0252 0.3451 0.077 Uiso 1 1 calc R U . . .
C7E C 0.1024(8) 0.0853(9) 0.3767(5) 0.063(4) Uani 1 1 d . . . . .
H7E H 0.1203 0.0351 0.3924 0.076 Uiso 1 1 calc R U . . .
C8E C 0.1567(7) 0.1614(8) 0.3813(5) 0.050(4) Uani 1 1 d . . . . .
H8E H 0.2122 0.1627 0.3996 0.060 Uiso 1 1 calc R U . . .
C9E C 0.1326(7) 0.2385(8) 0.3595(4) 0.038(3) Uani 1 1 d . . . . .
C10E C 0.0493(7) 0.2336(7) 0.3325(5) 0.037(3) Uani 1 1 d . . . . .
C11E C 0.2706(7) 0.3291(7) 0.3928(4) 0.034(3) Uani 1 1 d . . . . .
H11E H 0.2826 0.2778 0.4094 0.040 Uiso 1 1 calc R U . . .
N1E N 0.3303(5) 0.3929(5) 0.3993(3) 0.032(2) Uani 1 1 d . . . . .
C12E C 0.4120(7) 0.3844(7) 0.4316(4) 0.033(3) Uani 1 1 d . . . . .
C13E C 0.3873(7) 0.3605(7) 0.4855(4) 0.040(3) Uani 1 1 d . . . . .
H13M H 0.3382 0.3944 0.4969 0.060 Uiso 1 1 calc R U . . .
H13N H 0.4394 0.3745 0.5087 0.060 Uiso 1 1 calc R U . . .
H13O H 0.3686 0.2974 0.4851 0.060 Uiso 1 1 calc R U . . .
C14E C 0.4663(7) 0.3118(7) 0.4090(4) 0.039(3) Uani 1 1 d . . . . .
H14O H 0.5182 0.3049 0.4319 0.046 Uiso 1 1 calc R U . . .
H14P H 0.4287 0.2552 0.4057 0.046 Uiso 1 1 calc R U . . .
O14E O 0.4967(4) 0.3332(4) 0.3604(3) 0.0342(18) Uani 1 1 d . . . . .
H14E H 0.5013 0.2868 0.3408 0.051 Uiso 1 1 calc R U . . .
C15E C 0.4672(6) 0.4749(6) 0.4357(4) 0.027(2) Uani 1 1 d . . . . .
H15I H 0.4448 0.5127 0.4636 0.033 Uiso 1 1 calc R U . . .
H15J H 0.5306 0.4666 0.4439 0.033 Uiso 1 1 calc R U . . .
O15E O 0.4612(4) 0.5173(4) 0.3895(2) 0.0267(17) Uani 1 1 d . . . . .
O2F O 0.5825(4) 0.6858(4) 0.4034(2) 0.0299(17) Uani 1 1 d . . . . .
C1F C 0.5899(7) 0.8389(7) 0.3822(4) 0.0312(19) Uani 1 1 d . . . . .
C2F C 0.6252(7) 0.7650(7) 0.4022(4) 0.0312(19) Uani 1 1 d . . . . .
C3F C 0.7150(7) 0.7739(8) 0.4214(4) 0.046(3) Uani 1 1 d . . . . .
H3F H 0.7395 0.7237 0.4338 0.055 Uiso 1 1 calc R U . . .
C4F C 0.7669(8) 0.8501(8) 0.4228(5) 0.060(4) Uani 1 1 d . . . . .
H4F H 0.8253 0.8537 0.4381 0.072 Uiso 1 1 calc R U . . .
C5F C 0.7921(9) 1.0050(9) 0.4001(6) 0.080(5) Uani 1 1 d . . . . .
H5F H 0.8510 1.0085 0.4147 0.096 Uiso 1 1 calc R U . . .
C6F C 0.7624(9) 1.0759(9) 0.3780(6) 0.091(6) Uani 1 1 d . . . . .
H6F H 0.7997 1.1294 0.3790 0.109 Uiso 1 1 calc R U . . .
C7F C 0.6785(8) 1.0712(9) 0.3538(6) 0.072(5) Uani 1 1 d . . . . .
H7F H 0.6607 1.1187 0.3354 0.087 Uiso 1 1 calc R U . . .
C8F C 0.6209(8) 0.9953(8) 0.3569(5) 0.057(4) Uani 1 1 d . . . . .
H8F H 0.5620 0.9937 0.3425 0.069 Uiso 1 1 calc R U . . .
C9F C 0.6472(8) 0.9201(7) 0.3810(5) 0.048(3) Uani 1 1 d . . . . .
C10F C 0.7350(8) 0.9256(9) 0.4016(5) 0.065(4) Uani 1 1 d . . . . .
C11F C 0.4975(7) 0.8382(7) 0.3647(4) 0.030(3) Uani 1 1 d . . . . .
H11F H 0.4786 0.8929 0.3554 0.036 Uiso 1 1 calc R U . . .
N1F N 0.4380(5) 0.7726(5) 0.3605(3) 0.028(2) Uani 1 1 d . . . . .
C12F C 0.3454(6) 0.7862(7) 0.3413(4) 0.028(3) Uani 1 1 d . . . . .
C13F C 0.3044(6) 0.8574(7) 0.3739(4) 0.040(3) Uani 1 1 d . . . . .
H13P H 0.3156 0.8484 0.4098 0.060 Uiso 1 1 calc R U . . .
H13Q H 0.2398 0.8541 0.3666 0.060 Uiso 1 1 calc R U . . .
H13R H 0.3314 0.9155 0.3663 0.060 Uiso 1 1 calc R U . . .
C14F C 0.3488(6) 0.8112(7) 0.2868(4) 0.032(3) Uani 1 1 d . . . . .
H14R H 0.2882 0.8231 0.2748 0.039 Uiso 1 1 calc R U . . .
H14S H 0.3883 0.8662 0.2853 0.039 Uiso 1 1 calc R U . . .
O14F O 0.3806(4) 0.7446(4) 0.2538(3) 0.0288(17) Uani 1 1 d . . . . .
H14F H 0.4069 0.7660 0.2284 0.043 Uiso 1 1 calc R U . . .
C15F C 0.2873(6) 0.6986(6) 0.3462(4) 0.025(2) Uani 1 1 d . . . . .
H15K H 0.2659 0.6964 0.3812 0.030 Uiso 1 1 calc R U . . .
H15L H 0.2344 0.6956 0.3227 0.030 Uiso 1 1 calc R U . . .
O15F O 0.3376(4) 0.6255(4) 0.3348(2) 0.0280(17) Uani 1 1 d . . . . .
O11 O 0.7268(4) 0.2212(4) 0.2535(3) 0.037(2) Uani 1 1 d . . . . .
O21 O 0.8238(4) 0.3382(4) 0.2483(3) 0.037(2) Uani 1 1 d . . . . .
N1 N 0.8032(6) 0.2552(7) 0.2448(4) 0.041(3) Uani 1 1 d . . . . .
O31 O 0.8630(5) 0.2069(5) 0.2315(3) 0.046(2) Uani 1 1 d . . . . .
O12 O 0.3103(4) 0.5529(4) 0.0550(3) 0.0283(17) Uani 1 1 d . . . . .
O22 O 0.3891(4) 0.6821(4) 0.0691(3) 0.0300(18) Uani 1 1 d . . . . .
N2 N 0.3416(5) 0.6252(6) 0.0389(4) 0.031(2) Uani 1 1 d . . . . .
O32 O 0.3256(5) 0.6436(5) -0.0051(3) 0.046(2) Uani 1 1 d . . . . .
O13 O 0.2896(5) 0.5680(5) 0.4371(3) 0.041(2) Uani 1 1 d . . . . .
O23 O 0.4010(5) 0.6716(5) 0.4481(3) 0.0362(19) Uani 1 1 d . . . . .
N3 N 0.3350(7) 0.6261(7) 0.4656(4) 0.045(3) Uani 1 1 d . . . . .
O33 O 0.3163(5) 0.6386(5) 0.5107(3) 0.054(2) Uani 1 1 d . . . . .
N10 N 0.3057(6) 0.3013(6) 0.2373(4) 0.042(3) Uani 1 1 d . . . . .
C10 C 0.2443(7) 0.2539(8) 0.2309(4) 0.037(3) Uani 1 1 d . . . . .
C20 C 0.1651(7) 0.1921(7) 0.2221(5) 0.044(3) Uani 1 1 d . . . . .
H20A H 0.1118 0.2248 0.2198 0.066 Uiso 1 1 calc R U . . .
H20B H 0.1598 0.1535 0.2503 0.066 Uiso 1 1 calc R U . . .
H20C H 0.1704 0.1564 0.1904 0.066 Uiso 1 1 calc R U . . .
N20 N 0.6647(6) 0.7134(6) 0.2664(3) 0.037(2) Uani 1 1 d . . . . .
C30 C 0.7172(7) 0.7699(8) 0.2751(4) 0.036(3) Uani 1 1 d . . . . .
C40 C 0.7848(7) 0.8428(7) 0.2853(5) 0.046(3) Uani 1 1 d . . . . .
H40A H 0.7559 0.8965 0.2945 0.068 Uiso 1 1 calc R U . . .
H40B H 0.8194 0.8512 0.2549 0.068 Uiso 1 1 calc R U . . .
H40C H 0.8248 0.8299 0.3134 0.068 Uiso 1 1 calc R U . . .
O1W O 0.9571(8) 0.4150(8) 0.1894(5) 0.161(6) Uani 1 1 d . . . . .
H1W H 0.9139 0.4440 0.1990 0.241 Uiso 1 1 d R U . . .
H2W H 0.9554 0.3641 0.2017 0.241 Uiso 1 1 d R U . . .
O1X O 0.9095(5) 0.5923(7) 0.0501(3) 0.066(3) Uani 1 1 d D . . . .
C1X C 0.9140(10) 0.6629(11) 0.0186(5) 0.094(7) Uani 1 1 d D . . . .
H1X1 H 0.8544 0.6669 0.0023 0.112 Uiso 1 1 calc R U . . .
H1X2 H 0.9563 0.6514 -0.0086 0.112 Uiso 1 1 calc R U . . .
C2X C 0.9418(14) 0.7435(11) 0.0452(7) 0.139(10) Uani 1 1 d D . . . .
H2X1 H 0.9440 0.7906 0.0217 0.209 Uiso 1 1 calc R U . . .
H2X2 H 0.8995 0.7558 0.0717 0.209 Uiso 1 1 calc R U . . .
H2X3 H 1.0014 0.7403 0.0608 0.209 Uiso 1 1 calc R U . . .
C3X C 0.8823(8) 0.5113(11) 0.0259(5) 0.083(6) Uani 1 1 d D . . . .
H3X1 H 0.9224 0.4987 -0.0022 0.099 Uiso 1 1 calc R U . . .
H3X2 H 0.8210 0.5124 0.0112 0.099 Uiso 1 1 calc R U . . .
C4X C 0.8837(9) 0.4408(9) 0.0618(6) 0.085(5) Uani 1 1 d D . . . .
H4X1 H 0.8642 0.3839 0.0439 0.128 Uiso 1 1 calc R U . . .
H4X2 H 0.9446 0.4392 0.0759 0.128 Uiso 1 1 calc R U . . .
H4X3 H 0.8433 0.4528 0.0893 0.128 Uiso 1 1 calc R U . . .
O1Y O 0.2453(16) -0.0710(16) 0.0031(9) 0.107(9) Uiso 0.4 1 d D . P . .
C1Y C 0.243(2) -0.012(3) -0.0343(15) 0.16(2) Uiso 0.4 1 d D . P . .
H1Y1 H 0.1922 0.0248 -0.0284 0.196 Uiso 0.4 1 calc R U P . .
H1Y2 H 0.2313 -0.0451 -0.0676 0.196 Uiso 0.4 1 calc R U P . .
C2Y C 0.321(2) 0.043(2) -0.0361(16) 0.130(18) Uiso 0.4 1 d D . P . .
H2Y1 H 0.3153 0.0833 -0.0633 0.195 Uiso 0.4 1 calc R U P . .
H2Y2 H 0.3323 0.0775 -0.0036 0.195 Uiso 0.4 1 calc R U P . .
H2Y3 H 0.3715 0.0075 -0.0428 0.195 Uiso 0.4 1 calc R U P . .
C3Y C 0.175(2) -0.133(2) 0.0039(14) 0.112(16) Uiso 0.4 1 d D . P . .
H3Y1 H 0.1668 -0.1660 -0.0296 0.135 Uiso 0.4 1 calc R U P . .
H3Y2 H 0.1194 -0.1034 0.0104 0.135 Uiso 0.4 1 calc R U P . .
C4Y C 0.188(2) -0.195(2) 0.0434(14) 0.119(16) Uiso 0.4 1 d D . P . .
H4Y1 H 0.1361 -0.2386 0.0430 0.179 Uiso 0.4 1 calc R U P . .
H4Y2 H 0.2419 -0.2252 0.0367 0.179 Uiso 0.4 1 calc R U P . .
H4Y3 H 0.1946 -0.1627 0.0767 0.179 Uiso 0.4 1 calc R U P . .
O1U O 0.4621(10) 0.0939(10) 0.4627(6) 0.088(5) Uiso 0.6 1 d D . P A 4
C1U C 0.5372(11) 0.1229(12) 0.4927(6) 0.047(5) Uiso 0.6 1 d D . P A 4
H1U1 H 0.5259 0.1783 0.5121 0.057 Uiso 0.6 1 calc R U P A 4
H1U2 H 0.5479 0.0785 0.5173 0.057 Uiso 0.6 1 calc R U P A 4
C2U C 0.6124(13) 0.1374(18) 0.4650(10) 0.124(11) Uiso 0.6 1 d D . P A 4
H2U1 H 0.6634 0.1577 0.4880 0.186 Uiso 0.6 1 calc R U P A 4
H2U2 H 0.6247 0.0824 0.4463 0.186 Uiso 0.6 1 calc R U P A 4
H2U3 H 0.6027 0.1823 0.4410 0.186 Uiso 0.6 1 calc R U P A 4
C3U C 0.3832(14) 0.096(2) 0.4867(9) 0.154(15) Uiso 0.6 1 d D . P A 4
H3U1 H 0.3720 0.1577 0.4956 0.185 Uiso 0.6 1 calc R U P A 4
H3U2 H 0.3880 0.0658 0.5187 0.185 Uiso 0.6 1 calc R U P A 4
C4U C 0.3073(14) 0.0531(18) 0.4558(11) 0.124 Uiso 0.6 1 d D U P A 4
H4U1 H 0.2525 0.0563 0.4748 0.187 Uiso 0.6 1 calc R U P A 4
H4U2 H 0.3013 0.0832 0.4244 0.187 Uiso 0.6 1 calc R U P A 4
H4U3 H 0.3172 -0.0087 0.4476 0.187 Uiso 0.6 1 calc R U P A 4
O2W O 0.3960(18) 0.0883(16) 0.4409(10) 0.084(8) Uiso 0.4 1 d . . P B 5
O1Z O 0.4516(13) -0.1249(11) 0.0434(8) 0.056(6) Uiso 0.4 1 d D . P C -3
C1Z C 0.5393(14) -0.106(2) 0.0309(11) 0.099(14) Uiso 0.4 1 d D . P C -3
H1Z1 H 0.5730 -0.1566 0.0398 0.119 Uiso 0.4 1 calc R U P C -3
H1Z2 H 0.5642 -0.0543 0.0526 0.119 Uiso 0.4 1 calc R U P C -3
C2Z C 0.555(2) -0.090(3) -0.0191(13) 0.113(16) Uiso 0.4 1 d D . P C -3
H2Z1 H 0.6120 -0.1131 -0.0287 0.170 Uiso 0.4 1 calc R U P C -3
H2Z2 H 0.5593 -0.0264 -0.0229 0.170 Uiso 0.4 1 calc R U P C -3
H2Z3 H 0.5067 -0.1190 -0.0412 0.170 Uiso 0.4 1 calc R U P C -3
C3Z C 0.4016(17) -0.0545(19) 0.046(3) 0.24(3) Uiso 0.4 1 d D . P C -3
H3Z1 H 0.3602 -0.0605 0.0746 0.288 Uiso 0.4 1 calc R U P C -3
H3Z2 H 0.3653 -0.0537 0.0145 0.288 Uiso 0.4 1 calc R U P C -3
C4Z C 0.458(3) 0.0292(16) 0.0548(17) 0.112(16) Uiso 0.4 1 d D . P C -3
H4Z1 H 0.4204 0.0785 0.0568 0.168 Uiso 0.4 1 calc R U P C -3
H4Z2 H 0.4936 0.0289 0.0866 0.168 Uiso 0.4 1 calc R U P C -3
H4Z3 H 0.4986 0.0358 0.0266 0.168 Uiso 0.4 1 calc R U P C -3
O3W O 1.0698(11) 0.5690(11) 0.4163(7) 0.072(6) Uiso 0.5 1 d . . P D 2
O4W O 0.906(4) 0.674(4) 0.499(2) 0.10(2) Uiso 0.2 1 d . . P E 3
O5W O 1.007(3) 0.624(3) 0.4516(19) 0.039(13) Uiso 0.15 1 d . . P F 4
O6W O 0.985(3) 0.773(3) 0.4970(17) 0.027(11) Uiso 0.15 1 d . . P G 4
O1R O 1.0048(16) 0.6770(16) 0.5130(10) 0.068(9) Uiso 0.3 1 d D . P H 5
C1R C 0.9187(17) 0.639(2) 0.5030(14) 0.032(10) Uiso 0.3 1 d D . P H 5
H1R1 H 0.9074 0.6323 0.4658 0.038 Uiso 0.3 1 calc R U P H 5
H1R2 H 0.8761 0.6798 0.5172 0.038 Uiso 0.3 1 calc R U P H 5
C2R C 0.903(2) 0.558(2) 0.5232(18) 0.082(16) Uiso 0.3 1 d D . P H 5
H2R1 H 0.8406 0.5344 0.5149 0.122 Uiso 0.3 1 calc R U P H 5
H2R2 H 0.9434 0.5167 0.5088 0.122 Uiso 0.3 1 calc R U P H 5
H2R3 H 0.9121 0.5643 0.5602 0.122 Uiso 0.3 1 calc R U P H 5
C3R C 1.043(3) 0.731(2) 0.4796(13) 0.093(18) Uiso 0.3 1 d D . P H 5
H3R1 H 1.0003 0.7344 0.4507 0.111 Uiso 0.3 1 calc R U P H 5
H3R2 H 1.0966 0.7049 0.4663 0.111 Uiso 0.3 1 calc R U P H 5
C4R C 1.069(4) 0.820(2) 0.502(2) 0.14(3) Uiso 0.3 1 d D . P H 5
H4R1 H 1.0961 0.8560 0.4768 0.211 Uiso 0.3 1 calc R U P H 5
H4R2 H 1.0158 0.8460 0.5150 0.211 Uiso 0.3 1 calc R U P H 5
H4R3 H 1.1121 0.8165 0.5306 0.211 Uiso 0.3 1 calc R U P H 5

loop_
_atom_site_aniso_label
_atom_site_aniso_U_11
_atom_site_aniso_U_22
_atom_site_aniso_U_33
_atom_site_aniso_U_23
_atom_site_aniso_U_13
_atom_site_aniso_U_12
Dy1 0.0174(2) 0.0325(3) 0.0265(3) 0.0157(2) -0.0053(2) -0.0088(2)
Dy2 0.0153(2) 0.0267(3) 0.0257(3) 0.0104(2) -0.0028(2) -0.0054(2)
Dy3 0.0163(2) 0.0341(3) 0.0203(3) 0.0120(2) -0.0024(2) -0.0050(2)
Ni1 0.0194(7) 0.0276(8) 0.0385(9) 0.0152(7) -0.0037(6) -0.0067(6)
Ni2 0.0160(6) 0.0301(8) 0.0349(9) 0.0150(7) -0.0060(6) -0.0072(6)
Ni3 0.0160(6) 0.0358(8) 0.0217(8) 0.0105(6) -0.0026(6) -0.0066(6)
Ni4 0.0183(6) 0.0304(8) 0.0201(8) 0.0110(6) 0.0002(6) -0.0025(6)
Ni5 0.0212(7) 0.0422(9) 0.0213(8) 0.0138(7) -0.0041(6) -0.0131(6)
Ni6 0.0230(7) 0.0369(8) 0.0214(8) 0.0109(6) -0.0031(6) -0.0105(6)
O1 0.010(3) 0.038(4) 0.035(5) 0.018(4) -0.004(3) -0.009(3)
O2 0.023(4) 0.017(4) 0.028(4) 0.003(3) -0.008(3) 0.004(3)
O3 0.019(3) 0.037(4) 0.016(4) 0.014(3) -0.004(3) -0.012(3)
O4 0.012(3) 0.025(4) 0.026(4) 0.005(3) -0.003(3) -0.007(3)
O5 0.016(3) 0.031(4) 0.035(5) 0.014(3) -0.007(3) -0.004(3)
O6 0.014(3) 0.040(4) 0.025(4) 0.011(3) -0.004(3) -0.013(3)
O2A 0.020(4) 0.028(4) 0.043(5) 0.013(4) -0.005(3) -0.007(3)
C1A 0.017(5) 0.026(6) 0.049(8) 0.018(6) -0.004(5) -0.009(5)
C2A 0.024(6) 0.028(7) 0.056(9) 0.018(6) 0.000(6) 0.000(5)
C3A 0.041(7) 0.020(6) 0.061(9) 0.016(6) 0.004(6) 0.002(5)
C4A 0.026(6) 0.033(7) 0.077(11) 0.018(7) 0.004(7) -0.003(6)
C5A 0.045(8) 0.033(7) 0.080(12) 0.023(7) 0.002(8) -0.022(6)
C6A 0.050(9) 0.048(9) 0.093(13) 0.025(9) -0.016(9) -0.028(7)
C7A 0.057(9) 0.058(9) 0.087(13) 0.026(9) -0.012(9) -0.024(7)
C8A 0.050(8) 0.034(8) 0.085(12) 0.021(7) -0.008(8) -0.022(6)
C9A 0.028(6) 0.021(6) 0.058(9) 0.014(6) -0.013(6) 0.003(5)
C10A 0.028(6) 0.023(7) 0.087(11) 0.020(7) -0.002(7) -0.017(5)
C11A 0.031(6) 0.024(6) 0.051(8) 0.014(6) -0.011(6) -0.002(5)
N1A 0.020(5) 0.020(5) 0.057(7) 0.015(5) 0.002(5) -0.003(4)
C12A 0.037(7) 0.016(6) 0.057(9) 0.010(6) -0.001(6) 0.004(5)
C13A 0.027(6) 0.037(7) 0.053(9) 0.001(6) 0.001(6) -0.004(5)
C14A 0.035(6) 0.012(6) 0.042(8) -0.001(5) 0.000(6) -0.005(5)
O14A 0.016(3) 0.032(4) 0.040(5) 0.006(4) -0.003(3) 0.001(3)
C15A 0.023(6) 0.021(6) 0.038(7) 0.002(5) 0.003(5) -0.002(5)
O15A 0.020(4) 0.031(4) 0.031(5) 0.008(4) 0.001(3) 0.000(3)
O2B 0.016(4) 0.039(5) 0.033(5) 0.012(4) -0.003(3) -0.003(3)
C1B 0.018(5) 0.032(7) 0.038(7) 0.007(6) -0.005(5) -0.008(5)
C2B 0.016(5) 0.024(6) 0.039(7) 0.005(5) 0.004(5) -0.003(5)
C3B 0.019(5) 0.034(7) 0.029(7) 0.000(5) 0.000(5) 0.002(5)
C4B 0.026(6) 0.026(6) 0.032(7) 0.009(5) 0.004(5) -0.004(5)
C5B 0.035(7) 0.030(7) 0.049(9) 0.003(6) 0.006(6) -0.006(6)
C6B 0.053(8) 0.051(9) 0.065(11) -0.001(8) 0.003(8) -0.034(7)
C7B 0.083(11) 0.072(10) 0.046(10) 0.009(8) -0.004(8) -0.047(8)
C8B 0.055(8) 0.059(9) 0.051(9) 0.030(7) -0.011(7) -0.036(7)
C9B 0.022(6) 0.038(7) 0.037(7) 0.007(6) -0.010(5) -0.019(5)
C10B 0.024(6) 0.020(6) 0.041(7) 0.010(5) -0.004(5) -0.002(5)
C11B 0.034(6) 0.038(7) 0.040(8) 0.019(6) -0.015(6) -0.017(5)
N1B 0.020(4) 0.024(5) 0.034(6) 0.010(4) -0.009(4) -0.002(4)
C12B 0.023(6) 0.047(8) 0.034(7) 0.024(6) -0.015(5) -0.007(5)
C13B 0.020(5) 0.036(7) 0.046(8) 0.015(6) -0.016(5) -0.018(5)
C14B 0.032(6) 0.039(7) 0.036(7) 0.019(6) -0.009(5) -0.019(5)
O14B 0.025(4) 0.030(4) 0.026(4) 0.013(3) -0.012(3) -0.006(3)
C15B 0.015(5) 0.043(7) 0.056(8) 0.027(6) -0.014(5) -0.009(5)
O15B 0.017(3) 0.024(4) 0.033(5) 0.019(3) -0.009(3) -0.010(3)
O2C 0.023(4) 0.037(4) 0.030(5) 0.005(4) -0.002(3) -0.017(3)
C1C 0.028(6) 0.043(8) 0.037(8) 0.012(6) 0.011(6) -0.007(6)
C2C 0.031(6) 0.028(7) 0.029(7) 0.006(5) -0.002(5) -0.004(5)
C3C 0.024(6) 0.036(7) 0.046(8) 0.006(6) -0.008(5) -0.014(5)
C4C 0.040(7) 0.041(8) 0.059(9) 0.008(7) 0.006(7) -0.003(6)
C5C 0.055(10) 0.072(11) 0.128(17) 0.005(10) 0.027(10) -0.037(8)
C6C 0.065(11) 0.071(12) 0.158(19) -0.022(12) 0.043(12) -0.047(9)
C7C 0.030(7) 0.067(11) 0.124(15) 0.008(10) 0.019(8) -0.021(7)
C8C 0.035(7) 0.039(8) 0.086(11) 0.020(7) 0.002(7) -0.017(6)
C9C 0.038(7) 0.064(9) 0.044(9) 0.024(7) -0.012(6) -0.025(7)
C10C 0.056(9) 0.051(9) 0.057(10) 0.012(7) 0.003(7) -0.020(7)
C11C 0.014(5) 0.049(8) 0.030(7) 0.020(6) 0.002(5) -0.008(5)
N1C 0.022(5) 0.036(6) 0.023(5) 0.012(4) -0.002(4) -0.002(4)
C12C 0.022(6) 0.058(8) 0.021(6) 0.014(6) 0.000(5) 0.000(6)
C13C 0.025(6) 0.050(8) 0.038(8) 0.001(6) 0.003(5) 0.004(6)
C14C 0.022(6) 0.058(8) 0.023(7) 0.007(6) -0.004(5) -0.001(5)
O14C 0.020(4) 0.051(5) 0.025(4) 0.016(4) -0.003(3) -0.004(3)
C15C 0.027(6) 0.042(7) 0.020(6) 0.017(5) -0.001(5) 0.005(5)
O15C 0.015(3) 0.026(4) 0.030(4) 0.010(3) -0.002(3) -0.003(3)
O2D 0.020(4) 0.029(4) 0.026(4) 0.014(3) 0.001(3) 0.000(3)
C1D 0.033(6) 0.019(6) 0.023(6) 0.011(5) 0.008(5) -0.003(5)
C2D 0.030(6) 0.018(6) 0.020(6) 0.011(5) -0.004(5) 0.001(5)
C3D 0.035(7) 0.029(7) 0.046(8) 0.020(6) 0.007(6) -0.007(6)
C4D 0.044(7) 0.019(6) 0.040(7) 0.012(5) 0.007(6) 0.014(6)
C5D 0.049(8) 0.020(6) 0.060(9) 0.012(6) 0.005(7) 0.007(6)
C6D 0.027(7) 0.024(7) 0.098(12) 0.009(7) -0.008(7) -0.013(6)
C7D 0.030(7) 0.031(8) 0.100(12) -0.005(8) 0.006(7) -0.007(6)
C8D 0.032(7) 0.026(7) 0.070(10) 0.001(6) 0.002(6) -0.004(6)
C9D 0.033(6) 0.022(6) 0.042(8) 0.003(5) -0.004(6) -0.007(5)
C10D 0.032(6) 0.021(6) 0.046(8) 0.011(6) -0.001(6) 0.000(5)
C11D 0.026(6) 0.026(6) 0.035(7) 0.022(5) 0.001(5) 0.003(5)
N1D 0.034(5) 0.017(5) 0.022(5) 0.006(4) 0.001(4) -0.006(4)
C12D 0.016(5) 0.030(6) 0.020(6) 0.006(5) 0.002(4) -0.004(5)
C13D 0.026(6) 0.032(7) 0.035(7) 0.003(5) 0.000(5) -0.006(5)
C14D 0.017(5) 0.032(6) 0.025(6) 0.011(5) 0.006(5) 0.000(5)
O14D 0.014(3) 0.030(4) 0.028(4) 0.014(3) 0.000(3) -0.003(3)
C15D 0.023(5) 0.028(6) 0.027(6) 0.005(5) -0.001(5) -0.002(5)
O15D 0.018(3) 0.022(4) 0.022(4) 0.003(3) -0.003(3) 0.000(3)
O2E 0.027(4) 0.049(5) 0.020(4) 0.010(4) -0.003(3) -0.017(4)
C1E 0.020(6) 0.038(7) 0.043(8) 0.016(6) -0.008(5) -0.008(5)
C2E 0.017(5) 0.043(7) 0.025(6) 0.001(5) 0.002(5) -0.016(5)
C3E 0.021(6) 0.041(7) 0.036(7) 0.003(6) -0.009(5) -0.008(5)
C4E 0.027(6) 0.052(8) 0.042(8) -0.009(6) -0.009(6) -0.011(6)
C5E 0.025(7) 0.039(8) 0.102(13) -0.010(8) -0.015(7) -0.007(6)
C6E 0.044(8) 0.025(7) 0.119(14) 0.001(8) -0.033(8) -0.012(6)
C7E 0.050(9) 0.053(9) 0.085(12) 0.013(8) -0.010(8) -0.011(7)
C8E 0.030(7) 0.046(8) 0.069(10) 0.009(7) -0.019(7) -0.018(6)
C9E 0.027(6) 0.047(8) 0.038(8) 0.007(6) 0.002(6) -0.012(6)
C10E 0.019(6) 0.040(7) 0.052(8) 0.004(6) -0.002(6) -0.004(5)
C11E 0.037(7) 0.040(7) 0.021(6) 0.011(5) 0.000(5) -0.018(6)
N1E 0.032(5) 0.035(6) 0.026(6) 0.009(4) -0.009(4) -0.012(4)
C12E 0.036(6) 0.044(7) 0.018(6) 0.015(5) -0.011(5) -0.013(6)
C13E 0.035(6) 0.055(8) 0.027(7) 0.024(6) -0.013(5) -0.032(6)
C14E 0.037(6) 0.036(7) 0.040(8) 0.023(6) -0.012(6) -0.025(6)
O14E 0.035(4) 0.038(5) 0.029(5) 0.019(4) -0.005(4) -0.011(4)
C15E 0.028(6) 0.034(6) 0.019(6) 0.011(5) -0.007(5) -0.013(5)
O15E 0.021(4) 0.040(4) 0.018(4) 0.016(3) -0.010(3) -0.012(3)
O2F 0.030(4) 0.042(5) 0.016(4) 0.010(3) -0.005(3) -0.015(3)
C1F 0.033(4) 0.043(5) 0.016(4) 0.018(4) -0.008(3) -0.019(4)
C2F 0.033(4) 0.043(5) 0.016(4) 0.018(4) -0.008(3) -0.019(4)
C3F 0.035(7) 0.058(8) 0.045(8) 0.029(7) -0.013(6) -0.018(6)
C4F 0.053(8) 0.066(9) 0.059(10) 0.036(8) -0.025(7) -0.028(7)
C5F 0.049(9) 0.080(11) 0.108(14) 0.055(10) -0.031(9) -0.031(8)
C6F 0.060(9) 0.062(10) 0.147(16) 0.069(10) -0.057(10) -0.047(8)
C7F 0.046(8) 0.069(10) 0.100(13) 0.053(9) -0.027(8) -0.030(7)
C8F 0.037(7) 0.066(9) 0.068(10) 0.038(8) -0.012(7) -0.017(7)
C9F 0.048(8) 0.040(7) 0.056(9) 0.036(7) -0.010(7) -0.014(6)
C10F 0.039(8) 0.071(10) 0.081(11) 0.043(9) -0.032(7) -0.032(7)
C11F 0.032(6) 0.037(7) 0.023(6) 0.017(5) -0.005(5) 0.000(5)
N1F 0.023(5) 0.037(5) 0.023(5) 0.007(4) 0.001(4) -0.014(4)
C12F 0.025(6) 0.031(6) 0.029(7) 0.006(5) -0.004(5) -0.004(5)
C13F 0.025(6) 0.052(8) 0.043(8) 0.012(6) -0.006(6) -0.007(6)
C14F 0.019(5) 0.050(8) 0.029(7) 0.014(6) 0.002(5) -0.001(5)
O14F 0.027(4) 0.037(4) 0.024(4) 0.013(4) 0.009(3) 0.003(3)
C15F 0.018(5) 0.034(6) 0.022(6) 0.007(5) 0.002(5) -0.007(5)
O15F 0.024(4) 0.041(5) 0.018(4) 0.012(3) 0.001(3) -0.011(3)
O11 0.017(4) 0.038(5) 0.057(6) 0.019(4) -0.008(4) -0.004(3)
O21 0.017(4) 0.022(4) 0.072(6) 0.015(4) -0.013(4) -0.009(3)
N1 0.023(5) 0.056(8) 0.045(7) 0.015(6) -0.015(5) 0.010(6)
O31 0.029(4) 0.041(5) 0.066(6) 0.009(4) -0.008(4) -0.007(4)
O12 0.022(4) 0.041(5) 0.022(4) 0.012(4) -0.004(3) -0.007(3)
O22 0.031(4) 0.039(5) 0.020(4) 0.013(4) -0.006(3) -0.002(4)
N2 0.017(5) 0.046(6) 0.031(6) 0.010(5) -0.003(4) 0.004(4)
O32 0.048(5) 0.063(6) 0.027(5) 0.019(4) -0.009(4) 0.000(4)
O13 0.033(4) 0.063(6) 0.023(5) 0.009(4) 0.004(4) -0.024(4)
O23 0.035(4) 0.047(5) 0.025(5) 0.008(4) 0.000(4) -0.013(4)
N3 0.042(6) 0.063(8) 0.032(7) 0.026(6) -0.001(5) 0.000(6)
O33 0.054(5) 0.080(7) 0.027(5) 0.014(5) 0.013(4) -0.017(5)
N10 0.034(6) 0.041(6) 0.048(7) 0.015(5) -0.006(5) -0.018(5)
C10 0.033(7) 0.051(8) 0.028(7) 0.011(6) 0.006(6) 0.000(6)
C20 0.030(6) 0.038(7) 0.061(9) 0.016(6) -0.006(6) -0.014(6)
N20 0.040(6) 0.037(6) 0.034(6) 0.016(5) -0.005(5) -0.012(5)
C30 0.030(6) 0.043(8) 0.036(8) 0.018(6) -0.003(6) -0.005(6)
C40 0.024(6) 0.045(8) 0.066(10) 0.020(7) -0.009(6) -0.015(6)
O1W 0.139(12) 0.158(13) 0.193(16) 0.038(11) 0.036(11) 0.026(10)
O1X 0.034(5) 0.123(9) 0.041(6) 0.005(6) 0.001(4) 0.007(6)
C1X 0.063(11) 0.161(19) 0.071(13) 0.037(14) 0.020(10) 0.060(13)
C2X 0.21(2) 0.132(18) 0.104(18) 0.072(14) 0.075(17) 0.081(19)
C3X 0.024(7) 0.146(17) 0.065(12) -0.051(12) -0.009(7) -0.018(9)
C4X 0.041(9) 0.102(14) 0.107(16) -0.026(11) 0.008(9) -0.001(9)

loop_
_atom_type_symbol
_atom_type_description
_atom_type_scat_dispersion_real
_atom_type_scat_dispersion_imag
_atom_type_scat_source
C C 0.0033 0.0016 'International Tables Vol C Tables 4.2.6.8 and 6.1.1.4'
H H 0.0000 0.0000 'International Tables Vol C Tables 4.2.6.8 and 6.1.1.4'
N N 0.0061 0.0033 'International Tables Vol C Tables 4.2.6.8 and 6.1.1.4'
O O 0.0106 0.0060 'International Tables Vol C Tables 4.2.6.8 and 6.1.1.4'
Ni Ni 0.3393 1.1124 'International Tables Vol C Tables 4.2.6.8 and 6.1.1.4'
Dy Dy -0.1892 4.4098 'International Tables Vol C Tables 4.2.6.8 and 6.1.1.4'

loop_
_geom_angle_atom_site_label_1
_geom_angle_atom_site_label_2
_geom_angle_atom_site_label_3
_geom_angle
O6 Dy1 O1 113.5(2)
O6 Dy1 O15E 69.8(2)
O1 Dy1 O15E 138.8(2)
O6 Dy1 O15B 139.0(2)
O1 Dy1 O15B 69.9(2)
O15E Dy1 O15B 136.1(2)
O6 Dy1 O14E 145.0(2)
O1 Dy1 O14E 82.4(2)
O15E Dy1 O14E 77.9(2)
O15B Dy1 O14E 74.9(2)
O6 Dy1 O2 74.2(2)
O1 Dy1 O2 70.7(2)
O15E Dy1 O2 140.9(2)
O15B Dy1 O2 68.70(19)
O14E Dy1 O2 140.3(2)
O6 Dy1 O14B 82.5(2)
O1 Dy1 O14B 144.9(2)
O15E Dy1 O14B 75.3(2)
O15B Dy1 O14B 77.8(2)
O14E Dy1 O14B 102.4(2)
O2 Dy1 O14B 85.3(2)
O6 Dy1 O5 69.9(2)
O1 Dy1 O5 75.0(2)
O15E Dy1 O5 67.9(2)
O15B Dy1 O5 141.7(2)
O14E Dy1 O5 85.9(2)
O2 Dy1 O5 113.3(2)
O14B Dy1 O5 139.6(2)
O6 Dy1 Ni1 138.77(16)
O1 Dy1 Ni1 34.73(14)
O15E Dy1 Ni1 149.24(15)
O15B Dy1 Ni1 35.69(16)
O14E Dy1 Ni1 71.46(18)
O2 Dy1 Ni1 69.76(15)
O14B Dy1 Ni1 113.28(16)
O5 Dy1 Ni1 106.90(17)
O6 Dy1 Ni6 34.30(16)
O1 Dy1 Ni6 138.83(14)
O15E Dy1 Ni6 36.22(15)
O15B Dy1 Ni6 149.00(16)
O14E Dy1 Ni6 113.96(18)
O2 Dy1 Ni6 105.48(14)
O14B Dy1 Ni6 71.36(15)
O5 Dy1 Ni6 69.20(16)
Ni1 Dy1 Ni6 172.49(3)
O6 Dy1 Dy2 80.01(16)
O1 Dy1 Dy2 39.42(15)
O15E Dy1 Dy2 142.18(14)
O15B Dy1 Dy2 81.69(16)
O14E Dy1 Dy2 121.76(18)
O2 Dy1 Dy2 38.40(15)
O14B Dy1 Dy2 123.68(15)
O5 Dy1 Dy2 80.83(16)
Ni1 Dy1 Dy2 59.32(3)
Ni6 Dy1 Dy2 113.29(3)
O6 Dy1 Dy3 39.09(15)
O1 Dy1 Dy3 80.10(14)
O15E Dy1 Dy3 81.74(14)
O15B Dy1 Dy3 142.13(16)
O14E Dy1 Dy3 124.13(15)
O2 Dy1 Dy3 80.14(13)
O14B Dy1 Dy3 121.62(15)
O5 Dy1 Dy3 38.33(14)
Ni1 Dy1 Dy3 113.62(3)
Ni6 Dy1 Dy3 59.23(3)
Dy2 Dy1 Dy3 60.44(2)
O2 Dy2 O3 113.2(2)
O2 Dy2 O15D 138.3(2)
O3 Dy2 O15D 70.3(2)
O2 Dy2 O1 70.6(2)
O3 Dy2 O1 73.19(19)
O15D Dy2 O1 140.7(2)
O2 Dy2 O14A 145.5(2)
O3 Dy2 O14A 84.6(2)
O15D Dy2 O14A 74.5(2)
O1 Dy2 O14A 88.2(2)
O2 Dy2 O15A 70.0(2)
O3 Dy2 O15A 137.8(2)
O15D Dy2 O15A 136.9(2)
O1 Dy2 O15A 68.7(2)
O14A Dy2 O15A 77.1(2)
O2 Dy2 O4 74.0(2)
O3 Dy2 O4 70.0(2)
O15D Dy2 O4 68.6(2)
O1 Dy2 O4 111.5(2)
O14A Dy2 O4 140.3(2)
O15A Dy2 O4 141.5(2)
O2 Dy2 O14D 82.2(2)
O3 Dy2 O14D 146.01(19)
O15D Dy2 O14D 78.3(2)
O1 Dy2 O14D 140.2(2)
O14A Dy2 O14D 99.5(2)
O15A Dy2 O14D 75.2(2)
O4 Dy2 O14D 87.0(2)
O2 Dy2 Ni3 138.94(14)
O3 Dy2 Ni3 35.11(14)
O15D Dy2 Ni3 35.92(14)
O1 Dy2 Ni3 105.40(14)
O14A Dy2 Ni3 71.90(14)
O15A Dy2 Ni3 148.67(17)
O4 Dy2 Ni3 69.79(14)
O14D Dy2 Ni3 114.09(14)
O2 Dy2 Ni2 34.61(14)
O3 Dy2 Ni2 137.79(15)
O15D Dy2 Ni2 149.67(15)
O1 Dy2 Ni2 69.56(14)
O14A Dy2 Ni2 113.00(15)
O15A Dy2 Ni2 35.93(17)
O4 Dy2 Ni2 106.22(14)
O14D Dy2 Ni2 71.56(15)
Ni3 Dy2 Ni2 172.35(4)
O2 Dy2 Dy1 39.37(15)
O3 Dy2 Dy1 79.37(15)
O15D Dy2 Dy1 141.41(15)
O1 Dy2 Dy1 38.30(16)
O14A Dy2 Dy1 126.54(15)
O15A Dy2 Dy1 81.73(16)
O4 Dy2 Dy1 79.12(15)
O14D Dy2 Dy1 121.54(16)
Ni3 Dy2 Dy1 113.31(3)
Ni2 Dy2 Dy1 59.12(3)
O2 Dy2 Dy3 80.34(14)
O3 Dy2 Dy3 38.65(16)
O15D Dy2 Dy3 81.45(15)
O1 Dy2 Dy3 79.09(15)
O14A Dy2 Dy3 123.13(14)
O15A Dy2 Dy3 141.67(16)
O4 Dy2 Dy3 38.08(14)
O14D Dy2 Dy3 125.02(14)
Ni3 Dy2 Dy3 59.21(3)
Ni2 Dy2 Dy3 113.52(4)
Dy1 Dy2 Dy3 59.98(2)
O5 Dy3 O4 113.8(2)
O5 Dy3 O15C 138.5(2)
O4 Dy3 O15C 70.8(2)
O5 Dy3 O15F 69.4(2)
O4 Dy3 O15F 136.8(2)
O15C Dy3 O15F 137.2(2)
O5 Dy3 O3 74.6(2)
O4 Dy3 O3 70.2(2)
O15C Dy3 O3 68.5(2)
O15F Dy3 O3 141.9(2)
O5 Dy3 O6 69.8(2)
O4 Dy3 O6 73.1(2)
O15C Dy3 O6 141.5(2)
O15F Dy3 O6 68.0(2)
O3 Dy3 O6 110.7(2)
O5 Dy3 O14C 82.7(2)
O4 Dy3 O14C 145.8(2)
O15C Dy3 O14C 77.3(2)
O15F Dy3 O14C 76.3(2)
O3 Dy3 O14C 87.3(2)
O6 Dy3 O14C 140.6(2)
O5 Dy3 O14F 144.4(2)
O4 Dy3 O14F 83.6(2)
O15C Dy3 O14F 75.5(2)
O15F Dy3 O14F 76.8(2)
O3 Dy3 O14F 140.7(2)
O6 Dy3 O14F 87.9(2)
O14C Dy3 O14F 100.1(2)
O5 Dy3 Ni4 139.59(16)
O4 Dy3 Ni4 35.20(14)
O15C Dy3 Ni4 36.29(14)
O15F Dy3 Ni4 148.37(16)
O3 Dy3 Ni4 69.78(14)
O6 Dy3 Ni4 105.72(15)
O14C Dy3 Ni4 113.50(16)
O14F Dy3 Ni4 71.92(16)
O5 Dy3 Ni5 34.38(16)
O4 Dy3 Ni5 137.76(14)
O15C Dy3 Ni5 149.46(14)
O15F Dy3 Ni5 35.61(16)
O3 Dy3 Ni5 106.70(14)
O6 Dy3 Ni5 68.97(15)
O14C Dy3 Ni5 72.34(16)
O14F Dy3 Ni5 112.37(16)
Ni4 Dy3 Ni5 172.54(3)
O5 Dy3 Dy1 39.35(14)
O4 Dy3 Dy1 79.39(14)
O15C Dy3 Dy1 141.24(14)
O15F Dy3 Dy1 81.51(15)
O3 Dy3 Dy1 78.57(14)
O6 Dy3 Dy1 37.93(15)
O14C Dy3 Dy1 122.01(15)
O14F Dy3 Dy1 125.79(15)
Ni4 Dy3 Dy1 113.26(3)
Ni5 Dy3 Dy1 59.29(3)
O5 Dy3 Dy2 80.74(15)
O4 Dy3 Dy2 39.11(14)
O15C Dy3 Dy2 81.72(14)
O15F Dy3 Dy2 141.01(15)
O3 Dy3 Dy2 37.84(14)
O6 Dy3 Dy2 78.64(15)
O14C Dy3 Dy2 125.06(17)
O14F Dy3 Dy2 122.72(15)
Ni4 Dy3 Dy2 59.43(3)
Ni5 Dy3 Dy2 113.63(3)
Dy1 Dy3 Dy2 59.58(2)
N1A Ni1 O2A 92.7(3)
N1A Ni1 O1 97.4(3)
O2A Ni1 O1 92.4(2)
N1A Ni1 O15B 172.0(3)
O2A Ni1 O15B 95.4(3)
O1 Ni1 O15B 81.6(2)
N1A Ni1 O15A 80.6(3)
O2A Ni1 O15A 169.9(3)
O1 Ni1 O15A 81.1(2)
O15B Ni1 O15A 91.4(3)
N1A Ni1 O11 91.1(3)
O2A Ni1 O11 94.1(3)
O1 Ni1 O11 169.0(3)
O15B Ni1 O11 88.9(3)
O15A Ni1 O11 93.5(2)
N1A Ni1 Ni2 125.5(2)
O2A Ni1 Ni2 141.5(2)
O1 Ni1 Ni2 88.09(18)
O15B Ni1 Ni2 46.58(17)
O15A Ni1 Ni2 46.68(19)
O11 Ni1 Ni2 81.32(19)
N1A Ni1 Dy1 137.8(2)
O2A Ni1 Dy1 89.2(2)
O1 Ni1 Dy1 40.34(19)
O15B Ni1 Dy1 42.00(16)
O15A Ni1 Dy1 90.82(19)
O11 Ni1 Dy1 130.9(2)
Ni2 Ni1 Dy1 66.92(5)
N1B Ni2 O2B 93.0(3)
N1B Ni2 O2 101.3(3)
O2B Ni2 O2 93.4(2)
N1B Ni2 O15B 82.0(3)
O2B Ni2 O15B 171.4(3)
O2 Ni2 O15B 80.9(2)
N1B Ni2 O15A 171.9(3)
O2B Ni2 O15A 94.5(3)
O2 Ni2 O15A 81.6(2)
O15B Ni2 O15A 91.0(3)
N1B Ni2 O21 88.0(3)
O2B Ni2 O21 93.1(3)
O2 Ni2 O21 168.4(3)
O15B Ni2 O21 93.6(3)
O15A Ni2 O21 88.3(3)
N1B Ni2 Ni1 125.5(2)
O2B Ni2 Ni1 140.6(2)
O2 Ni2 Ni1 87.84(18)
O15B Ni2 Ni1 46.19(19)
O15A Ni2 Ni1 46.69(18)
O21 Ni2 Ni1 81.00(19)
N1B Ni2 Dy2 141.4(2)
O2B Ni2 Dy2 89.44(18)
O2 Ni2 Dy2 40.16(18)
O15B Ni2 Dy2 90.27(17)
O15A Ni2 Dy2 42.12(16)
O21 Ni2 Dy2 130.4(2)
Ni1 Ni2 Dy2 66.80(4)
N1C Ni3 O2C 91.8(3)
N1C Ni3 O3 98.8(3)
O2C Ni3 O3 91.6(3)
N1C Ni3 O15D 175.1(3)
O2C Ni3 O15D 93.0(2)
O3 Ni3 O15D 81.7(2)
N1C Ni3 O15C 82.9(3)
O2C Ni3 O15C 169.2(3)
O3 Ni3 O15C 80.0(2)
O15D Ni3 O15C 92.4(2)
N1C Ni3 O12 90.1(3)
O2C Ni3 O12 94.7(3)
O3 Ni3 O12 168.9(3)
O15D Ni3 O12 88.9(2)
O15C Ni3 O12 94.7(3)
N1C Ni3 Ni4 127.6(3)
O2C Ni3 Ni4 140.21(19)
O3 Ni3 Ni4 87.83(18)
O15D Ni3 Ni4 47.52(17)
O15C Ni3 Ni4 46.90(16)
O12 Ni3 Ni4 81.49(19)
N1C Ni3 Dy2 139.4(2)
O2C Ni3 Dy2 86.39(19)
O3 Ni3 Dy2 40.88(16)
O15D Ni3 Dy2 41.69(17)
O15C Ni3 Dy2 91.48(16)
O12 Ni3 Dy2 130.46(17)
Ni4 Ni3 Dy2 67.71(4)
N1D Ni4 O2D 92.5(3)
N1D Ni4 O4 95.9(3)
O2D Ni4 O4 92.6(2)
N1D Ni4 O15C 172.1(3)
O2D Ni4 O15C 95.2(2)
O4 Ni4 O15C 82.1(2)
N1D Ni4 O15D 80.6(3)
O2D Ni4 O15D 169.2(2)
O4 Ni4 O15D 79.9(2)
O15C Ni4 O15D 91.5(2)
N1D Ni4 O22 91.1(3)
O2D Ni4 O22 95.4(3)
O4 Ni4 O22 169.2(3)
O15C Ni4 O22 89.9(2)
O15D Ni4 O22 93.1(3)
N1D Ni4 Ni3 125.4(2)
O2D Ni4 Ni3 141.85(18)
O4 Ni4 Ni3 88.01(17)
O15C Ni4 Ni3 47.05(18)
O15D Ni4 Ni3 46.49(16)
O22 Ni4 Ni3 81.2(2)
N1D Ni4 Dy3 136.9(2)
O2D Ni4 Dy3 88.58(18)
O4 Ni4 Dy3 41.07(16)
O15C Ni4 Dy3 41.91(17)
O15D Ni4 Dy3 90.81(17)
O22 Ni4 Dy3 131.73(18)
Ni3 Ni4 Dy3 67.44(4)
N1E Ni5 O2E 93.0(3)
N1E Ni5 O5 97.6(3)
O2E Ni5 O5 93.6(3)
N1E Ni5 O15F 173.4(3)
O2E Ni5 O15F 93.6(3)
O5 Ni5 O15F 81.3(3)
N1E Ni5 O15E 81.5(3)
O2E Ni5 O15E 170.6(3)
O5 Ni5 O15E 79.7(2)
O15F Ni5 O15E 91.9(2)
N1E Ni5 O13 89.9(3)
O2E Ni5 O13 95.9(3)
O5 Ni5 O13 167.5(3)
O15F Ni5 O13 90.1(3)
O15E Ni5 O13 91.6(3)
N1E Ni5 Ni6 126.6(3)
O2E Ni5 Ni6 139.8(2)
O5 Ni5 Ni6 87.87(19)
O15F Ni5 Ni6 46.95(18)
O15E Ni5 Ni6 47.18(17)
O13 Ni5 Ni6 79.7(2)
N1E Ni5 Dy3 137.9(3)
O2E Ni5 Dy3 88.64(19)
O5 Ni5 Dy3 40.41(17)
O15F Ni5 Dy3 41.62(19)
O15E Ni5 Dy3 90.43(17)
O13 Ni5 Dy3 131.7(2)
Ni6 Ni5 Dy3 67.11(4)
N1F Ni6 O2F 92.8(3)
N1F Ni6 O6 99.2(3)
O2F Ni6 O6 90.9(3)
N1F Ni6 O15F 80.9(3)
O2F Ni6 O15F 168.1(3)
O6 Ni6 O15F 80.1(2)
N1F Ni6 O15E 171.9(3)
O2F Ni6 O15E 95.2(2)
O6 Ni6 O15E 80.5(3)
O15F Ni6 O15E 91.1(2)
N1F Ni6 O23 90.5(3)
O2F Ni6 O23 93.8(3)
O6 Ni6 O23 169.0(3)
O15F Ni6 O23 96.4(3)
O15E Ni6 O23 89.1(3)
N1F Ni6 Ni5 125.1(2)
O2F Ni6 Ni5 141.78(19)
O6 Ni6 Ni5 87.55(18)
O15F Ni6 Ni5 46.44(17)
O15E Ni6 Ni5 46.87(16)
O23 Ni6 Ni5 82.6(2)
N1F Ni6 Dy1 139.2(2)
O2F Ni6 Dy1 87.7(2)
O6 Ni6 Dy1 40.03(17)
O15F Ni6 Dy1 90.47(19)
O15E Ni6 Dy1 41.32(18)
O23 Ni6 Dy1 130.18(19)
Ni5 Ni6 Dy1 67.24(5)
Ni1 O1 Dy1 104.9(3)
Ni1 O1 Dy2 105.7(3)
Dy1 O1 Dy2 102.3(2)
Ni2 O2 Dy2 105.2(3)
Ni2 O2 Dy1 105.4(2)
Dy2 O2 Dy1 102.2(2)
Ni3 O3 Dy2 104.0(2)
Ni3 O3 Dy3 106.1(2)
Dy2 O3 Dy3 103.5(2)
Ni4 O4 Dy3 103.7(2)
Ni4 O4 Dy2 105.9(3)
Dy3 O4 Dy2 102.8(2)
Ni5 O5 Dy3 105.2(3)
Ni5 O5 Dy1 106.3(3)
Dy3 O5 Dy1 102.3(2)
Ni6 O6 Dy1 105.7(3)
Ni6 O6 Dy3 106.4(2)
Dy1 O6 Dy3 103.0(2)
C2A O2A Ni1 123.3(7)
C2A C1A C11A 122.8(10)
C2A C1A C9A 119.9(10)
C11A C1A C9A 117.3(11)
O2A C2A C1A 126.1(10)
O2A C2A C3A 117.6(11)
C1A C2A C3A 116.3(11)
C4A C3A C2A 124.8(13)
C3A C4A C10A 120.6(12)
C6A C5A C10A 121.7(13)
C5A C6A C7A 119.3(13)
C8A C7A C6A 120.1(15)
C7A C8A C9A 121.1(13)
C10A C9A C8A 117.3(12)
C10A C9A C1A 120.3(11)
C8A C9A C1A 122.4(11)
C5A C10A C9A 120.4(13)
C5A C10A C4A 121.6(12)
C9A C10A C4A 118.0(11)
N1A C11A C1A 126.6(11)
C11A N1A C12A 119.5(10)
C11A N1A Ni1 123.9(8)
C12A N1A Ni1 116.0(7)
N1A C12A C14A 110.6(8)
N1A C12A C13A 111.6(8)
C14A C12A C13A 108.3(9)
N1A C12A C15A 107.5(9)
C14A C12A C15A 110.2(8)
C13A C12A C15A 108.6(8)
O14A C14A C12A 111.5(9)
C14A O14A Dy2 136.5(5)
O15A C15A C12A 111.5(8)
C15A O15A Ni2 130.8(5)
C15A O15A Ni1 107.2(5)
Ni2 O15A Ni1 86.6(3)
C15A O15A Dy2 118.8(6)
Ni2 O15A Dy2 102.0(3)
Ni1 O15A Dy2 104.0(2)
C2B O2B Ni2 124.3(6)
C2B C1B C11B 122.0(10)
C2B C1B C9B 118.4(10)
C11B C1B C9B 119.6(10)
O2B C2B C1B 125.7(9)
O2B C2B C3B 116.0(10)
C1B C2B C3B 118.2(10)
C4B C3B C2B 122.1(10)
C3B C4B C10B 121.8(10)
C6B C5B C10B 124.1(12)
C5B C6B C7B 116.8(13)
C8B C7B C6B 122.1(13)
C7B C8B C9B 122.5(12)
C10B C9B C8B 114.6(10)
C10B C9B C1B 121.5(10)
C8B C9B C1B 123.7(11)
C4B C10B C5B 122.3(10)
C4B C10B C9B 117.8(10)
C5B C10B C9B 119.9(11)
N1B C11B C1B 129.7(11)
C11B N1B C12B 121.3(9)
C11B N1B Ni2 123.2(8)
C12B N1B Ni2 115.3(6)
N1B C12B C13B 111.4(8)
N1B C12B C15B 106.5(9)
C13B C12B C15B 108.8(8)
N1B C12B C14B 109.6(8)
C13B C12B C14B 107.4(9)
C15B C12B C14B 113.2(9)
O14B C14B C12B 111.2(8)
C14B O14B Dy1 136.2(6)
O15B C15B C12B 112.5(8)
C15B O15B Ni1 129.7(6)
C15B O15B Ni2 105.3(5)
Ni1 O15B Ni2 87.2(3)
C15B O15B Dy1 120.2(6)
Ni1 O15B Dy1 102.3(2)
Ni2 O15B Dy1 104.4(2)
C2C O2C Ni3 126.4(6)
C2C C1C C11C 123.1(10)
C2C C1C C9C 118.9(11)
C11C C1C C9C 118.0(10)
O2C C2C C3C 115.5(9)
O2C C2C C1C 125.6(10)
C3C C2C C1C 119.0(10)
C4C C3C C2C 123.1(10)
C3C C4C C10C 121.1(12)
C6C C5C C10C 119.6(15)
C5C C6C C7C 122.6(14)
C6C C7C C8C 119.0(12)
C7C C8C C9C 121.9(12)
C8C C9C C10C 116.7(11)
C8C C9C C1C 124.1(12)
C10C C9C C1C 119.2(11)
C4C C10C C9C 118.8(12)
C4C C10C C5C 121.3(13)
C9C C10C C5C 120.0(12)
N1C C11C C1C 127.1(9)
C11C N1C C12C 120.0(8)
C11C N1C Ni3 125.9(7)
C12C N1C Ni3 114.1(6)
N1C C12C C14C 111.6(8)
N1C C12C C15C 107.4(8)
C14C C12C C15C 112.8(9)
N1C C12C C13C 110.2(9)
C14C C12C C13C 107.9(8)
C15C C12C C13C 106.8(8)
O14C C14C C12C 111.3(8)
C14C O14C Dy3 137.3(6)
O15C C15C C12C 111.5(8)
C15C O15C Ni4 130.0(5)
C15C O15C Ni3 104.3(6)
Ni4 O15C Ni3 86.1(2)
C15C O15C Dy3 121.2(5)
Ni4 O15C Dy3 101.8(2)
Ni3 O15C Dy3 105.1(2)
C2D O2D Ni4 124.5(6)
C2D C1D C11D 122.6(9)
C2D C1D C9D 118.9(9)
C11D C1D C9D 118.5(9)
O2D C2D C3D 116.5(9)
O2D C2D C1D 125.4(9)
C3D C2D C1D 118.1(9)
C4D C3D C2D 122.4(10)
C3D C4D C10D 121.3(10)
C6D C5D C10D 121.5(11)
C5D C6D C7D 118.8(11)
C8D C7D C6D 121.7(11)
C7D C8D C9D 121.1(11)
C10D C9D C1D 121.0(10)
C10D C9D C8D 115.5(10)
C1D C9D C8D 123.4(10)
C9D C10D C5D 121.3(10)
C9D C10D C4D 118.3(10)
C5D C10D C4D 120.5(11)
N1D C11D C1D 127.9(10)
C11D N1D C12D 118.5(8)
C11D N1D Ni4 124.4(7)
C12D N1D Ni4 116.7(6)
N1D C12D C14D 113.5(8)
N1D C12D C13D 111.8(8)
C14D C12D C13D 106.5(7)
N1D C12D C15D 106.2(7)
C14D C12D C15D 111.7(8)
C13D C12D C15D 107.0(8)
O14D C14D C12D 109.1(7)
C14D O14D Dy2 135.9(5)
O15D C15D C12D 111.9(8)
C15D O15D Ni3 130.5(6)
C15D O15D Ni4 104.7(5)
Ni3 O15D Ni4 86.0(2)
C15D O15D Dy2 119.9(5)
Ni3 O15D Dy2 102.4(3)
Ni4 O15D Dy2 105.3(3)
C2E O2E Ni5 124.6(6)
C2E C1E C11E 121.1(10)
C2E C1E C9E 120.6(10)
C11E C1E C9E 118.3(9)
O2E C2E C1E 126.6(9)
O2E C2E C3E 114.4(9)
C1E C2E C3E 118.9(10)
C4E C3E C2E 120.6(10)
C3E C4E C10E 121.7(11)
C6E C5E C10E 122.8(11)
C5E C6E C7E 118.5(12)
C8E C7E C6E 121.5(12)
C7E C8E C9E 121.7(11)
C8E C9E C10E 117.2(10)
C8E C9E C1E 124.6(10)
C10E C9E C1E 118.1(10)
C4E C10E C9E 119.8(10)
C4E C10E C5E 121.8(11)
C9E C10E C5E 118.3(11)
N1E C11E C1E 129.5(10)
C11E N1E C12E 120.1(9)
C11E N1E Ni5 124.1(7)
C12E N1E Ni5 115.7(6)
N1E C12E C14E 110.8(9)
N1E C12E C13E 111.2(8)
C14E C12E C13E 107.6(8)
N1E C12E C15E 107.6(8)
C14E C12E C15E 111.4(9)
C13E C12E C15E 108.3(9)
O14E C14E C12E 110.3(8)
C14E O14E Dy1 136.5(6)
O15E C15E C12E 111.0(8)
C15E O15E Ni5 106.4(5)
C15E O15E Ni6 130.4(6)
Ni5 O15E Ni6 85.9(2)
C15E O15E Dy1 118.7(6)
Ni5 O15E Dy1 105.7(3)
Ni6 O15E Dy1 102.5(2)
C2F O2F Ni6 125.6(6)
C2F C1F C11F 122.6(9)
C2F C1F C9F 118.9(9)
C11F C1F C9F 118.5(9)
O2F C2F C1F 125.6(9)
O2F C2F C3F 116.0(9)
C1F C2F C3F 118.4(10)
C4F C3F C2F 123.0(11)
C3F C4F C10F 120.5(12)
C6F C5F C10F 120.3(12)
C5F C6F C7F 121.1(12)
C6F C7F C8F 118.8(12)
C7F C8F C9F 122.4(11)
C10F C9F C8F 116.6(11)
C10F C9F C1F 120.2(10)
C8F C9F C1F 123.1(11)
C9F C10F C4F 118.9(11)
C9F C10F C5F 120.5(11)
C4F C10F C5F 120.5(11)
N1F C11F C1F 127.8(10)
C11F N1F C12F 119.3(8)
C11F N1F Ni6 125.1(7)
C12F N1F Ni6 115.7(6)
N1F C12F C14F 109.3(8)
N1F C12F C13F 111.3(8)
C14F C12F C13F 110.0(8)
N1F C12F C15F 106.9(8)
C14F C12F C15F 112.0(9)
C13F C12F C15F 107.3(8)
O14F C14F C12F 112.7(8)
C14F O14F Dy3 136.0(6)
O15F C15F C12F 110.4(7)
C15F O15F Ni5 127.1(5)
C15F O15F Ni6 106.1(5)
Ni5 O15F Ni6 86.6(2)
C15F O15F Dy3 121.7(5)
Ni5 O15F Dy3 102.8(3)
Ni6 O15F Dy3 104.9(3)
N1 O11 Ni1 124.4(6)
N1 O21 Ni2 126.7(6)
O31 N1 O11 119.7(10)
O31 N1 O21 117.2(9)
O11 N1 O21 123.1(9)
N2 O12 Ni3 128.1(6)
N2 O22 Ni4 126.6(6)
O32 N2 O12 121.0(10)
O32 N2 O22 118.9(9)
O12 N2 O22 120.0(8)
N3 O13 Ni5 128.4(7)
N3 O23 Ni6 127.1(7)
O33 N3 O13 120.2(10)
O33 N3 O23 119.8(11)
O13 N3 O23 120.0(10)
N10 C10 C20 179.4(14)
N20 C30 C40 178.8(13)
C3X O1X C1X 115.0(10)
O1X C1X C2X 112.5(13)
O1X C3X C4X 110.7(11)
C3Y O1Y C1Y 116.8(15)
O1Y C1Y C2Y 113.4(17)
O1Y C3Y C4Y 111.5(16)
C3U O1U C1U 114.9(13)
C2U C1U O1U 112.9(15)
O1U C3U C4U 112.9(16)
C3Z O1Z C1Z 115.3(14)
O1Z C1Z C2Z 117.4(17)
O1Z C3Z C4Z 111.4(15)
C3R O1R C1R 119.2(17)
O1R C1R C2R 113.3(17)
O1R C3R C4R 112.5(17)

loop_
_geom_bond_atom_site_label_1
_geom_bond_atom_site_label_2
_geom_bond_distance
Dy1 O6 2.314(6)
Dy1 O1 2.317(7)
Dy1 O15E 2.342(7)
Dy1 O15B 2.369(6)
Dy1 O14E 2.370(6)
Dy1 O2 2.371(6)
Dy1 O14B 2.372(6)
Dy1 O5 2.380(6)
Dy1 Ni1 3.4584(18)
Dy1 Ni6 3.4640(18)
Dy1 Dy2 3.6528(13)
Dy1 Dy3 3.6680(11)
Dy2 O2 2.322(6)
Dy2 O3 2.325(6)
Dy2 O15D 2.347(6)
Dy2 O1 2.374(6)
Dy2 O14A 2.380(7)
Dy2 O15A 2.381(6)
Dy2 O4 2.384(6)
Dy2 O14D 2.391(6)
Dy2 Ni3 3.4464(15)
Dy2 Ni2 3.4731(16)
Dy2 Dy3 3.6848(12)
Dy3 O5 2.329(6)
Dy3 O4 2.331(6)
Dy3 O15C 2.352(6)
Dy3 O15F 2.361(7)
Dy3 O3 2.367(6)
Dy3 O6 2.374(6)
Dy3 O14C 2.384(6)
Dy3 O14F 2.387(6)
Dy3 Ni4 3.4463(16)
Dy3 Ni5 3.4662(17)
Ni1 N1A 1.978(10)
Ni1 O2A 1.994(6)
Ni1 O1 2.039(6)
Ni1 O15B 2.065(7)
Ni1 O15A 2.083(6)
Ni1 O11 2.122(6)
Ni1 Ni2 2.858(2)
Ni2 N1B 1.984(8)
Ni2 O2B 2.003(6)
Ni2 O2 2.044(5)
Ni2 O15B 2.079(6)
Ni2 O15A 2.083(7)
Ni2 O21 2.103(7)
Ni3 N1C 1.971(8)
Ni3 O2C 1.995(7)
Ni3 O3 2.043(6)
Ni3 O15D 2.070(6)
Ni3 O15C 2.089(7)
Ni3 O12 2.127(6)
Ni3 Ni4 2.847(2)
Ni4 N1D 1.978(8)
Ni4 O2D 1.994(7)
Ni4 O4 2.045(6)
Ni4 O15C 2.084(6)
Ni4 O15D 2.105(6)
Ni4 O22 2.130(6)
Ni5 N1E 1.970(8)
Ni5 O2E 1.979(7)
Ni5 O5 2.028(7)
Ni5 O15F 2.069(6)
Ni5 O15E 2.086(6)
Ni5 O13 2.149(8)
Ni5 Ni6 2.851(2)
Ni6 N1F 1.975(8)
Ni6 O2F 1.994(6)
Ni6 O6 2.028(7)
Ni6 O15F 2.087(6)
Ni6 O15E 2.096(6)
Ni6 O23 2.116(7)
O2A C2A 1.295(12)
C1A C2A 1.405(15)
C1A C11A 1.458(14)
C1A C9A 1.468(13)
C2A C3A 1.426(14)
C3A C4A 1.343(14)
C4A C10A 1.419(17)
C5A C6A 1.371(17)
C5A C10A 1.400(15)
C6A C7A 1.402(18)
C7A C8A 1.400(15)
C8A C9A 1.419(16)
C9A C10A 1.414(15)
C11A N1A 1.280(11)
N1A C12A 1.491(13)
C12A C14A 1.515(13)
C12A C13A 1.530(13)
C12A C15A 1.536(13)
C14A O14A 1.413(10)
C15A O15A 1.413(11)
O2B C2B 1.319(11)
C1B C2B 1.418(14)
C1B C11B 1.427(13)
C1B C9B 1.436(13)
C2B C3B 1.427(13)
C3B C4B 1.357(13)
C4B C10B 1.396(14)
C5B C6B 1.327(16)
C5B C10B 1.410(13)
C6B C7B 1.399(16)
C7B C8B 1.354(15)
C8B C9B 1.426(15)
C9B C10B 1.419(13)
C11B N1B 1.286(11)
N1B C12B 1.486(12)
C12B C13B 1.515(12)
C12B C15B 1.532(14)
C12B C14B 1.559(14)
C14B O14B 1.420(10)
C15B O15B 1.417(11)
O2C C2C 1.309(11)
C1C C2C 1.410(13)
C1C C11C 1.423(14)
C1C C9C 1.469(14)
C2C C3C 1.393(13)
C3C C4C 1.350(13)
C4C C10C 1.414(15)
C5C C6C 1.333(17)
C5C C10C 1.449(16)
C6C C7C 1.378(17)
C7C C8C 1.403(15)
C8C C9C 1.414(15)
C9C C10C 1.419(16)
C11C N1C 1.301(11)
N1C C12C 1.503(13)
C12C C14C 1.518(13)
C12C C15C 1.543(13)
C12C C13C 1.554(13)
C14C O14C 1.446(10)
C15C O15C 1.427(10)
O2D C2D 1.303(10)
C1D C2D 1.428(13)
C1D C11D 1.430(13)
C1D C9D 1.447(13)
C2D C3D 1.423(14)
C3D C4D 1.357(13)
C4D C10D 1.429(13)
C5D C6D 1.363(14)
C5D C10D 1.405(14)
C6D C7D 1.381(15)
C7D C8D 1.371(14)
C8D C9D 1.448(14)
C9D C10D 1.404(14)
C11D N1D 1.274(11)
N1D C12D 1.470(12)
C12D C14D 1.532(12)
C12D C13D 1.543(13)
C12D C15D 1.556(12)
C14D O14D 1.431(10)
C15D O15D 1.407(10)
O2E C2E 1.333(11)
C1E C2E 1.396(13)
C1E C11E 1.446(13)
C1E C9E 1.462(14)
C2E C3E 1.431(13)
C3E C4E 1.371(13)
C4E C10E 1.408(14)
C5E C6E 1.322(15)
C5E C10E 1.445(14)
C6E C7E 1.407(16)
C7E C8E 1.359(14)
C8E C9E 1.413(14)
C9E C10E 1.415(14)
C11E N1E 1.268(11)
N1E C12E 1.492(12)
C12E C14E 1.532(14)
C12E C13E 1.542(13)
C12E C15E 1.547(13)
C14E O14E 1.424(11)
C15E O15E 1.423(10)
O2F C2F 1.323(11)
C1F C2F 1.411(13)
C1F C11F 1.448(13)
C1F C9F 1.452(13)
C2F C3F 1.420(13)
C3F C4F 1.343(14)
C4F C10F 1.427(15)
C5F C6F 1.364(15)
C5F C10F 1.429(15)
C6F C7F 1.390(16)
C7F C8F 1.396(15)
C8F C9F 1.427(14)
C9F C10F 1.404(15)
C11F N1F 1.283(11)
N1F C12F 1.502(12)
C12F C14F 1.515(13)
C12F C13F 1.526(13)
C12F C15F 1.551(12)
C14F O14F 1.419(11)
C15F O15F 1.421(10)
O11 N1 1.255(10)
O21 N1 1.275(10)
N1 O31 1.253(10)
O12 N2 1.268(10)
O22 N2 1.294(10)
N2 O32 1.233(10)
O13 N3 1.266(11)
O23 N3 1.278(11)
N3 O33 1.239(11)
N10 C10 1.124(13)
C10 C20 1.460(14)
N20 C30 1.126(12)
C30 C40 1.449(14)
O1X C3X 1.381(13)
O1X C1X 1.401(12)
C1X C2X 1.403(15)
C3X C4X 1.481(15)
O1Y C3Y 1.364(15)
O1Y C1Y 1.384(14)
C1Y C2Y 1.396(17)
C3Y C4Y 1.474(16)
O1U C3U 1.364(15)
O1U C1U 1.381(13)
C1U C2U 1.375(16)
C3U C4U 1.463(16)
O1Z C3Z 1.362(15)
O1Z C1Z 1.377(14)
C1Z C2Z 1.387(17)
C3Z C4Z 1.476(17)
O1R C3R 1.351(15)
O1R C1R 1.382(14)
C1R C2R 1.395(17)
C3R C4R 1.468(17)
